data_2222119
loop_
_publ_author_name
'Bokach, Nadezhda A.'
'Kukushkin, Vadim Yu.'
'Haukka, Matti'

_publ_section_title
;
 <i>trans</i>-Tetrachloridobis(diphenylacetonitrile)platinum(IV)
;
_journal_coeditor_code PV2142
_journal_issue 6
_journal_name_full 'Acta Crystallographica Section E'
_journal_page_first m636
_journal_paper_doi 10.1107/S1600536809016535
_journal_volume 65
_journal_year 2009
_chemical_formula_iupac '[Pt Cl4 (C14 H11 N)2]'
_chemical_formula_moiety 'C28 H22 Cl4 N2 Pt'
_chemical_formula_sum 'C28 H22 Cl4 N2 Pt'
_chemical_formula_weight 723.37
_chemical_name_systematic
;
<i>trans</i>-Tetrachloridobis(diphenylacetonitrile)platinum(IV)
;
_space_group_IT_number 2
_symmetry_cell_setting triclinic
_symmetry_space_group_name_Hall '-P 1'
_symmetry_space_group_name_H-M 'P -1'
_atom_sites_solution_hydrogens geom
_atom_sites_solution_primary direct
_atom_sites_solution_secondary difmap
_audit_creation_method SHELXL97
_cell_angle_alpha 92.236(3)
_cell_angle_beta 101.601(4)
_cell_angle_gamma 98.565(4)
_cell_formula_units_Z 1
_cell_length_a 5.7980(3)
_cell_length_b 10.8650(6)
_cell_length_c 11.2200(7)
_cell_measurement_reflns_used 30861
_cell_measurement_temperature 100(2)
_cell_measurement_theta_max 27.48
_cell_measurement_theta_min 1.00
_cell_volume 682.91(7)
_computing_cell_refinement 'DENZO/SCALEPACK (Otwinowski & Minor, 1997)'
_computing_data_collection 'COLLECT (Hooft,  2008)'
_computing_data_reduction 'DENZO/SCALEPACK (Otwinowski & Minor, 1997)'
_computing_molecular_graphics 'DIAMOND (Brandenburg, 2008)'
_computing_publication_material 'SHELXL97 (Sheldrick, 2008b)'
_computing_structure_refinement 'SHELXL97 (Sheldrick, 2008b)'
_computing_structure_solution 'SIR2004 (Burla <i>et al.</i>,  2005)'
_diffrn_ambient_temperature 100(2)
_diffrn_detector_area_resol_mean 9
_diffrn_measured_fraction_theta_full 0.996
_diffrn_measured_fraction_theta_max 0.996
_diffrn_measurement_device '95mm CCD camera on \k-goniostat'
_diffrn_measurement_device_type 'Nonius KappaCCD'
_diffrn_measurement_method '\f scans and \w scans with \k offset'
_diffrn_radiation_monochromator 'horizontally mounted graphite crystal'
_diffrn_radiation_source 'fine-focus sealed tube'
_diffrn_radiation_type MoK\a
_diffrn_radiation_wavelength 0.71073
_diffrn_reflns_av_R_equivalents 0.0476
_diffrn_reflns_av_sigmaI/netI 0.0376
_diffrn_reflns_limit_h_max 7
_diffrn_reflns_limit_h_min -6
_diffrn_reflns_limit_k_max 14
_diffrn_reflns_limit_k_min -13
_diffrn_reflns_limit_l_max 14
_diffrn_reflns_limit_l_min -14
_diffrn_reflns_number 13055
_diffrn_reflns_theta_full 27.43
_diffrn_reflns_theta_max 27.43
_diffrn_reflns_theta_min 1.90
_exptl_absorpt_coefficient_mu 5.548
_exptl_absorpt_correction_T_max 0.7173
_exptl_absorpt_correction_T_min 0.2551
_exptl_absorpt_correction_type multi-scan
_exptl_absorpt_process_details '(SADABS; Sheldrick, 2008a)'
_exptl_crystal_colour yellow
_exptl_crystal_density_diffrn 1.759
_exptl_crystal_density_method 'not measured'
_exptl_crystal_description needle
_exptl_crystal_F_000 350
_exptl_crystal_size_max 0.33
_exptl_crystal_size_mid 0.09
_exptl_crystal_size_min 0.06
_refine_diff_density_max 4.191
_refine_diff_density_min -2.019
_refine_ls_extinction_method none
_refine_ls_goodness_of_fit_ref 1.092
_refine_ls_hydrogen_treatment constr
_refine_ls_matrix_type full
_refine_ls_number_parameters 160
_refine_ls_number_reflns 3096
_refine_ls_number_restraints 36
_refine_ls_restrained_S_all 1.112
_refine_ls_R_factor_all 0.0389
_refine_ls_R_factor_gt 0.0379
_refine_ls_shift/su_max 0.000
_refine_ls_shift/su_mean 0.000
_refine_ls_structure_factor_coef Fsqd
_refine_ls_weighting_details 'calc w = 1/[\s^2^(Fo^2^)+(0.0722P)^2^+0.3244P] where P=(Fo^2^+2Fc^2^)/3'
_refine_ls_weighting_scheme calc
_refine_ls_wR_factor_gt 0.0975
_refine_ls_wR_factor_ref 0.0986
_reflns_number_gt 3076
_reflns_number_total 3096
_reflns_threshold_expression I>2\s(I)
_cod_data_source_file pv2142.cif
_cod_data_source_block I
_cod_database_code 2222119
_cod_database_fobs_code 2222119

loop_
_symmetry_equiv_pos_as_xyz
'x, y, z'
'-x, -y, -z'

loop_
_atom_site_type_symbol
_atom_site_label
_atom_site_fract_x
_atom_site_fract_y
_atom_site_fract_z
_atom_site_U_iso_or_equiv
_atom_site_adp_type
_atom_site_calc_flag
_atom_site_refinement_flags
_atom_site_occupancy
_atom_site_disorder_assembly
_atom_site_disorder_group
Pt Pt1 0.0000 0.0000 0.0000 0.01907(11) Uani d S 1 . .
Cl Cl1 -0.1642(2) 0.18164(11) -0.02653(11) 0.0242(3) Uani d . 1 . .
Cl Cl2 0.1559(2) 0.03117(12) -0.17314(11) 0.0259(3) Uani d . 1 . .
N N1 0.2869(8) 0.0989(4) 0.1023(4) 0.0219(9) Uani d . 1 . .
C C1 0.4426(9) 0.1634(5) 0.1627(5) 0.0223(10) Uani d . 1 . .
C C2 0.6350(10) 0.2492(5) 0.2438(5) 0.0244(10) Uani d . 1 . .
H H2 0.7905 0.2282 0.2306 0.029 Uiso calc R 1 . .
C C3 0.6198(10) 0.2260(6) 0.3764(5) 0.0304(12) Uani d U 1 . .
C C4 0.7693(19) 0.1559(9) 0.4421(7) 0.060(2) Uani d U 1 . .
H H4 0.8855 0.1233 0.4068 0.072 Uiso calc R 1 . .
C C5 0.751(3) 0.1322(10) 0.5624(8) 0.083(4) Uani d . 1 . .
H H5 0.8513 0.0808 0.6067 0.100 Uiso calc R 1 . .
C C6 0.5929(16) 0.1807(9) 0.6164(7) 0.058(2) Uani d U 1 . .
H H6 0.5877 0.1677 0.6992 0.069 Uiso calc R 1 . .
C C7 0.442(2) 0.2487(14) 0.5495(9) 0.084(3) Uani d U 1 . .
H H7 0.3263 0.2819 0.5849 0.101 Uiso calc R 1 . .
C C8 0.4554(18) 0.2700(12) 0.4286(8) 0.071(3) Uani d U 1 . .
H H8 0.3468 0.3164 0.3825 0.085 Uiso calc R 1 . .
C C9 0.6217(10) 0.3826(5) 0.2100(5) 0.0253(11) Uani d . 1 . .
C C10 0.8298(11) 0.4709(6) 0.2383(6) 0.0335(13) Uani d . 1 . .
H H10 0.9758 0.4464 0.2767 0.040 Uiso calc R 1 . .
C C11 0.8249(13) 0.5941(6) 0.2106(7) 0.0415(15) Uani d . 1 . .
H H11 0.9671 0.6535 0.2298 0.050 Uiso calc R 1 . .
C C12 0.6130(13) 0.6299(6) 0.1552(7) 0.0396(14) Uani d . 1 . .
H H12 0.6094 0.7139 0.1355 0.047 Uiso calc R 1 . .
C C13 0.4058(12) 0.5434(6) 0.1285(6) 0.0352(13) Uani d . 1 . .
H H13 0.2597 0.5691 0.0919 0.042 Uiso calc R 1 . .
C C14 0.4085(11) 0.4201(5) 0.1543(5) 0.0297(12) Uani d . 1 . .
H H14 0.2656 0.3612 0.1342 0.036 Uiso calc R 1 . .

loop_
_atom_site_aniso_label
_atom_site_aniso_U_11
_atom_site_aniso_U_22
_atom_site_aniso_U_33
_atom_site_aniso_U_12
_atom_site_aniso_U_13
_atom_site_aniso_U_23
Pt1 0.02018(16) 0.01738(16) 0.01892(16) 0.00369(10) 0.00211(10) 0.00008(10)
Cl1 0.0285(6) 0.0191(6) 0.0254(6) 0.0078(5) 0.0035(5) 0.0017(5)
Cl2 0.0321(7) 0.0243(6) 0.0224(6) 0.0052(5) 0.0078(5) 0.0018(5)
N1 0.022(2) 0.023(2) 0.022(2) 0.0071(17) 0.0047(17) 0.0036(17)
C1 0.025(3) 0.021(2) 0.023(2) 0.008(2) 0.005(2) 0.002(2)
C2 0.023(2) 0.024(3) 0.024(2) 0.002(2) 0.002(2) -0.002(2)
C3 0.027(3) 0.037(3) 0.023(2) 0.001(2) -0.001(2) 0.001(2)
C4 0.084(5) 0.059(4) 0.041(4) 0.035(4) 0.007(3) 0.002(3)
C5 0.150(11) 0.072(7) 0.033(4) 0.057(7) 0.002(5) 0.014(4)
C6 0.066(5) 0.072(5) 0.027(3) -0.008(4) 0.001(3) 0.007(3)
C7 0.078(6) 0.139(8) 0.046(4) 0.037(6) 0.024(4) 0.019(5)
C8 0.063(5) 0.123(7) 0.039(4) 0.046(5) 0.013(3) 0.019(4)
C9 0.028(3) 0.024(3) 0.025(2) 0.003(2) 0.008(2) -0.002(2)
C10 0.030(3) 0.029(3) 0.039(3) -0.001(2) 0.007(2) -0.006(2)
C11 0.040(4) 0.028(3) 0.055(4) -0.004(3) 0.015(3) -0.001(3)
C12 0.046(4) 0.025(3) 0.049(4) 0.004(3) 0.014(3) 0.001(3)
C13 0.040(3) 0.028(3) 0.040(3) 0.011(2) 0.008(3) 0.004(2)
C14 0.030(3) 0.024(3) 0.034(3) 0.003(2) 0.005(2) -0.001(2)

loop_
_atom_type_symbol
_atom_type_description
_atom_type_scat_dispersion_real
_atom_type_scat_dispersion_imag
_atom_type_scat_source
C C 0.0033 0.0016 'International Tables Vol C Tables 4.2.6.8 and 6.1.1.4'
H H 0.0000 0.0000 'International Tables Vol C Tables 4.2.6.8 and 6.1.1.4'
N N 0.0061 0.0033 'International Tables Vol C Tables 4.2.6.8 and 6.1.1.4'
Cl Cl 0.1484 0.1585 'International Tables Vol C Tables 4.2.6.8 and 6.1.1.4'
Pt Pt -1.7033 8.3905 'International Tables Vol C Tables 4.2.6.8 and 6.1.1.4'

loop_
_geom_angle_atom_site_label_1
_geom_angle_atom_site_label_2
_geom_angle_atom_site_label_3
_geom_angle_site_symmetry_1
_geom_angle_site_symmetry_3
_geom_angle
_geom_angle_publ_flag
N1 Pt1 N1 2 . 180.0 ?
N1 Pt1 Cl2 2 . 88.94(13) ?
N1 Pt1 Cl2 . . 91.06(13) ?
N1 Pt1 Cl2 2 2 91.06(13) ?
N1 Pt1 Cl2 . 2 88.94(13) ?
Cl2 Pt1 Cl2 . 2 180.0 ?
N1 Pt1 Cl1 2 . 91.31(13) ?
N1 Pt1 Cl1 . . 88.69(13) ?
Cl2 Pt1 Cl1 . . 89.95(5) ?
Cl2 Pt1 Cl1 2 . 90.05(5) ?
N1 Pt1 Cl1 2 2 88.69(13) ?
N1 Pt1 Cl1 . 2 91.31(13) ?
Cl2 Pt1 Cl1 . 2 90.05(5) ?
Cl2 Pt1 Cl1 2 2 89.95(5) ?
Cl1 Pt1 Cl1 . 2 180.0 ?
C1 N1 Pt1 . . 174.6(4) ?
N1 C1 C2 . . 177.1(6) ?
C1 C2 C9 . . 109.6(4) ?
C1 C2 C3 . . 108.4(5) ?
C9 C2 C3 . . 114.7(5) ?
C1 C2 H2 . . 107.9 ?
C9 C2 H2 . . 107.9 ?
C3 C2 H2 . . 107.9 ?
C8 C3 C4 . . 118.8(7) ?
C8 C3 C2 . . 121.4(6) ?
C4 C3 C2 . . 119.8(6) ?
C3 C4 C5 . . 119.6(9) ?
C3 C4 H4 . . 120.2 ?
C5 C4 H4 . . 120.2 ?
C6 C5 C4 . . 121.6(8) ?
C6 C5 H5 . . 119.2 ?
C4 C5 H5 . . 119.2 ?
C5 C6 C7 . . 118.4(8) ?
C5 C6 H6 . . 120.8 ?
C7 C6 H6 . . 120.8 ?
C6 C7 C8 . . 120.2(10) ?
C6 C7 H7 . . 119.9 ?
C8 C7 H7 . . 119.9 ?
C3 C8 C7 . . 121.4(9) ?
C3 C8 H8 . . 119.3 ?
C7 C8 H8 . . 119.3 ?
C14 C9 C10 . . 119.1(6) ?
C14 C9 C2 . . 122.2(5) ?
C10 C9 C2 . . 118.7(5) ?
C11 C10 C9 . . 120.5(6) ?
C11 C10 H10 . . 119.7 ?
C9 C10 H10 . . 119.7 ?
C12 C11 C10 . . 119.8(6) ?
C12 C11 H11 . . 120.1 ?
C10 C11 H11 . . 120.1 ?
C11 C12 C13 . . 120.0(6) ?
C11 C12 H12 . . 120.0 ?
C13 C12 H12 . . 120.0 ?
C12 C13 C14 . . 120.8(6) ?
C12 C13 H13 . . 119.6 ?
C14 C13 H13 . . 119.6 ?
C13 C14 C9 . . 119.8(6) ?
C13 C14 H14 . . 120.1 ?
C9 C14 H14 . . 120.1 ?

loop_
_geom_bond_atom_site_label_1
_geom_bond_atom_site_label_2
_geom_bond_site_symmetry_2
_geom_bond_distance
_geom_bond_publ_flag
Pt1 N1 2 1.960(5) ?
Pt1 N1 . 1.960(5) ?
Pt1 Cl2 . 2.3177(12) ?
Pt1 Cl2 2 2.3178(12) ?
Pt1 Cl1 . 2.3196(12) ?
Pt1 Cl1 2 2.3196(12) ?
N1 C1 . 1.137(7) ?
C1 C2 . 1.469(7) ?
C2 C9 . 1.522(8) ?
C2 C3 . 1.536(8) ?
C2 H2 . 1.0000 ?
C3 C8 . 1.348(11) ?
C3 C4 . 1.363(10) ?
C4 C5 . 1.406(13) ?
C4 H4 . 0.9500 ?
C5 C6 . 1.350(15) ?
C5 H5 . 0.9500 ?
C6 C7 . 1.360(15) ?
C6 H6 . 0.9500 ?
C7 C8 . 1.400(12) ?
C7 H7 . 0.9500 ?
C8 H8 . 0.9500 ?
C9 C14 . 1.394(8) ?
C9 C10 . 1.398(8) ?
C10 C11 . 1.389(9) ?
C10 H10 . 0.9500 ?
C11 C12 . 1.379(10) ?
C11 H11 . 0.9500 ?
C12 C13 . 1.383(9) ?
C12 H12 . 0.9500 ?
C13 C14 . 1.383(9) ?
C13 H13 . 0.9500 ?
C14 H14 . 0.9500 ?
